data_1537085
loop_
_publ_author_name
'Kromm, A.'
'Sheldrick, W.S.'

_publ_section_title
;
 Cs3 Se22: a selenium-rich cesium polyselenide containing Se8 crowns and
 (Se6(3-)) anions with radical character
;
_journal_name_full 'Zeitschrift fuer Anorganische und Allgemeine Chemie'
_journal_page_first 191
_journal_page_last 194
_journal_volume 632
_journal_year 2006
_chemical_formula_sum 'Cs3 Se22'
_space_group_IT_number 87
_symmetry_space_group_name_Hall '-I 4'
_symmetry_space_group_name_H-M 'I 4/m'
_cell_angle_alpha 90
_cell_angle_beta 90
_cell_angle_gamma 90
_cell_formula_units_Z 2
_cell_length_a 8.749
_cell_length_b 8.749
_cell_length_c 19.554
_cell_volume 1496.761
_citation_journal_id_ASTM ZAACAB
_cod_data_source_file Kromm_ZAACAB_2006_926.cif
_cod_data_source_block Cs3Se22
_cod_database_code 1537085

loop_
_symmetry_equiv_pos_as_xyz
x,y,z
-y,x,z
-x,-y,z
y,-x,z
-x,-y,-z
y,-x,-z
x,y,-z
-y,x,-z
x+1/2,y+1/2,z+1/2
-y+1/2,x+1/2,z+1/2
-x+1/2,-y+1/2,z+1/2
y+1/2,-x+1/2,z+1/2
-x+1/2,-y+1/2,-z+1/2
y+1/2,-x+1/2,-z+1/2
x+1/2,y+1/2,-z+1/2
-y+1/2,x+1/2,-z+1/2

loop_
_atom_site_label
_atom_site_type_symbol
_atom_site_fract_x
_atom_site_fract_y
_atom_site_fract_z
_atom_site_occupancy
_atom_site_U_iso_or_equiv
Cs1 Cs 0.5 0.5 0.5 1 0.0
Se1 Se 0.225 0.3654 0.37595 1 0.0
Se4 Se 0.232 0.0899 0.5 0.5 0.0
Cs2 Cs 0 0 0.3343 1 0.0
Se3 Se 0.5 0.02197 0.51042 0.25 0.0
Se2 Se 0.0975 0.2876 0.18716 1 0.0
Se5 Se 0.1178 -0.1649 0.5 0.5 0.0
